data_7054196
loop_
_publ_author_name
'Cauteruccio, Silvia'
'Dova, Davide'
'Graiff, Claudia'
'Carrara, Claudio'
'Doulcet, Julien'
'Stephenson, G. Richard'
'Licandro, Emanuela'

_publ_section_title
;
 A non-photochemical route to synthesize simple
 benzo[1,2-b:4,3-b&#x2032;]dithiophenes: FeCl3-mediated cyclization of
 dithienyl ethenes
;
_journal_issue 6
_journal_name_full 'New Journal of Chemistry'
_journal_page_first 2241
_journal_paper_doi 10.1039/c3nj01567j
_journal_volume 38
_journal_year 2014
_chemical_formula_sum 'C16 H15 Br3 S2'
_chemical_formula_weight 511.13
_chemical_name_systematic
;
 ?
;
_space_group_IT_number 2
_symmetry_cell_setting triclinic
_symmetry_space_group_name_Hall '-P 1'
_symmetry_space_group_name_H-M 'P -1'
_atom_sites_solution_hydrogens geom
_atom_sites_solution_primary direct
_atom_sites_solution_secondary difmap
_audit_creation_method SHELXL-97
_cell_angle_alpha 91.188(12)
_cell_angle_beta 106.211(11)
_cell_angle_gamma 90.163(12)
_cell_formula_units_Z 2
_cell_length_a 7.932(6)
_cell_length_b 10.674(8)
_cell_length_c 10.901(9)
_cell_measurement_reflns_used 999
_cell_measurement_temperature 293(2)
_cell_measurement_theta_max 30
_cell_measurement_theta_min 2
_cell_volume 886.0(12)
_computing_cell_refinement 'APEX II (Bruker, 2008)'
_computing_data_collection 'APEX II (Bruker, 2008)'
_computing_data_reduction 'SAINT (Bruker, 2008)'
_computing_molecular_graphics 'ORTEP-3 for Windows (Farrugia, 1997)'
_computing_publication_material 'WinGX (Farrugia, 1999)'
_computing_structure_refinement 'SHELXL-97 (Sheldrick, 1997)'
_computing_structure_solution 'SHELXS-97 (Sheldrick, 1990)'
_diffrn_ambient_temperature 293(2)
_diffrn_measured_fraction_theta_full 0.985
_diffrn_measured_fraction_theta_max 0.985
_diffrn_measurement_device_type 'Bruker APEX II '
_diffrn_measurement_method 'omega scan'
_diffrn_radiation_monochromator graphite
_diffrn_radiation_source 'fine-focus sealed tube'
_diffrn_radiation_type MoK\a
_diffrn_radiation_wavelength 0.71073
_diffrn_reflns_av_R_equivalents 0.0585
_diffrn_reflns_av_sigmaI/netI 0.0769
_diffrn_reflns_limit_h_max 11
_diffrn_reflns_limit_h_min -11
_diffrn_reflns_limit_k_max 15
_diffrn_reflns_limit_k_min -15
_diffrn_reflns_limit_l_max 15
_diffrn_reflns_limit_l_min -15
_diffrn_reflns_number 14050
_diffrn_reflns_theta_full 30.77
_diffrn_reflns_theta_max 30.77
_diffrn_reflns_theta_min 1.91
_exptl_absorpt_coefficient_mu 7.056
_exptl_absorpt_correction_T_max 0.7461
_exptl_absorpt_correction_T_min 0.4775
_exptl_absorpt_correction_type empirical
_exptl_absorpt_process_details 'software bruker'
_exptl_crystal_colour colourless
_exptl_crystal_density_diffrn 1.916
_exptl_crystal_density_meas ?
_exptl_crystal_density_method 'not measured'
_exptl_crystal_description prism
_exptl_crystal_F_000 496
_exptl_crystal_size_max 0.12
_exptl_crystal_size_mid 0.09
_exptl_crystal_size_min 0.08
_refine_diff_density_max 0.567
_refine_diff_density_min -0.650
_refine_diff_density_rms 0.094
_refine_ls_extinction_method none
_refine_ls_goodness_of_fit_ref 0.948
_refine_ls_hydrogen_treatment constr
_refine_ls_matrix_type full
_refine_ls_number_parameters 192
_refine_ls_number_reflns 5475
_refine_ls_number_restraints 0
_refine_ls_restrained_S_all 0.948
_refine_ls_R_factor_all 0.1213
_refine_ls_R_factor_gt 0.0463
_refine_ls_shift/su_max 0.000
_refine_ls_shift/su_mean 0.000
_refine_ls_structure_factor_coef Fsqd
_refine_ls_weighting_details 'calc w=1/[\s^2^(Fo^2^)+(0.0449P)^2^+0.0000P] where P=(Fo^2^+2Fc^2^)/3'
_refine_ls_weighting_scheme calc
_refine_ls_wR_factor_gt 0.0885
_refine_ls_wR_factor_ref 0.1103
_reflns_number_gt 2755
_reflns_number_total 5475
_reflns_threshold_expression >2\s(I)
_cod_data_source_file c3nj01567j2.cif
_cod_data_source_block compound3
_cod_depositor_comments
;
The following automatic conversions were performed:

'_exptl_crystal_density_meas' value 'not measured' was changed to '?'
- the value is perceived as not measured.

Automatic conversion script
Id: cif_fix_values 3008 2015-01-20 13:52:24Z robertas 
;
_cod_original_sg_symbol_H-M P-1
_cod_database_code 7054196

loop_
_symmetry_equiv_pos_as_xyz
'x, y, z'
'-x, -y, -z'

loop_
_atom_site_label
_atom_site_type_symbol
_atom_site_fract_x
_atom_site_fract_y
_atom_site_fract_z
_atom_site_U_iso_or_equiv
_atom_site_adp_type
_atom_site_occupancy
_atom_site_symmetry_multiplicity
_atom_site_calc_flag
_atom_site_refinement_flags
C1 C 0.4205(5) 0.4596(4) 0.6680(4) 0.0406(9) Uani 1 1 d .
C2 C 0.3222(5) 0.5463(4) 0.5952(4) 0.0406(9) Uani 1 1 d .
H2 H 0.3179 0.6297 0.6204 0.049 Uiso 1 1 calc R
C3 C 0.2248(5) 0.4957(3) 0.4744(3) 0.0342(8) Uani 1 1 d .
C4 C 0.1066(5) 0.5533(4) 0.3680(4) 0.0361(9) Uani 1 1 d .
C5 C 0.0541(5) 0.6814(4) 0.3462(4) 0.0393(9) Uani 1 1 d .
C6 C -0.0574(6) 0.6960(4) 0.2287(4) 0.0450(10) Uani 1 1 d .
C7 C 0.0293(5) 0.4761(4) 0.2615(3) 0.0370(9) Uani 1 1 d .
C8 C 0.0574(5) 0.3478(4) 0.2516(4) 0.0403(9) Uani 1 1 d .
C9 C 0.1744(5) 0.2914(4) 0.3543(4) 0.0399(9) Uani 1 1 d .
C10 C 0.2539(5) 0.3676(3) 0.4618(4) 0.0365(9) Uani 1 1 d .
C11 C -0.0412(6) 0.2747(4) 0.1330(4) 0.0502(11) Uani 1 1 d .
H11A H 0.0306 0.2052 0.1194 0.060 Uiso 1 1 calc R
H11B H -0.0605 0.3286 0.0599 0.060 Uiso 1 1 calc R
C12 C -0.2172(6) 0.2239(5) 0.1407(4) 0.0616(13) Uani 1 1 d .
H12A H -0.2892 0.2932 0.1543 0.074 Uiso 1 1 calc R
H12B H -0.1981 0.1697 0.2135 0.074 Uiso 1 1 calc R
C13 C -0.3148(8) 0.1510(5) 0.0209(5) 0.0874(19) Uani 1 1 d .
H13A H -0.3406 0.2055 -0.0508 0.131 Uiso 1 1 calc R
H13B H -0.4224 0.1180 0.0316 0.131 Uiso 1 1 calc R
H13C H -0.2432 0.0832 0.0059 0.131 Uiso 1 1 calc R
C14 C 0.2240(6) 0.1554(4) 0.3502(4) 0.0486(11) Uani 1 1 d .
H14A H 0.1243 0.1078 0.2981 0.058 Uiso 1 1 calc R
H14B H 0.2533 0.1228 0.4360 0.058 Uiso 1 1 calc R
C15 C 0.3806(7) 0.1380(4) 0.2954(5) 0.0641(13) Uani 1 1 d .
H15A H 0.3476 0.1649 0.2075 0.077 Uiso 1 1 calc R
H15B H 0.4767 0.1914 0.3433 0.077 Uiso 1 1 calc R
C16 C 0.4432(8) 0.0049(5) 0.2993(5) 0.0825(18) Uani 1 1 d .
H16A H 0.4690 -0.0242 0.3853 0.124 Uiso 1 1 calc R
H16B H 0.5473 0.0011 0.2709 0.124 Uiso 1 1 calc R
H16C H 0.3533 -0.0471 0.2443 0.124 Uiso 1 1 calc R
Br1 Br 0.57096(6) 0.48575(5) 0.83404(4) 0.05871(16) Uani 1 1 d .
Br2 Br -0.15636(8) 0.84614(5) 0.15959(5) 0.07314(19) Uani 1 1 d .
Br3 Br 0.12449(7) 0.81430(4) 0.46398(5) 0.05619(15) Uani 1 1 d .
S1 S 0.40295(15) 0.31242(10) 0.59953(10) 0.0464(3) Uani 1 1 d .
S2 S -0.10456(15) 0.56156(11) 0.13836(10) 0.0489(3) Uani 1 1 d .

loop_
_atom_site_aniso_label
_atom_site_aniso_U_11
_atom_site_aniso_U_22
_atom_site_aniso_U_33
_atom_site_aniso_U_23
_atom_site_aniso_U_13
_atom_site_aniso_U_12
C1 0.035(2) 0.047(2) 0.037(2) -0.0035(18) 0.0062(18) 0.0007(19)
C2 0.043(2) 0.040(2) 0.039(2) -0.0023(18) 0.0120(18) -0.0022(19)
C3 0.032(2) 0.038(2) 0.036(2) 0.0031(16) 0.0143(17) 0.0025(17)
C4 0.033(2) 0.039(2) 0.039(2) 0.0032(17) 0.0140(17) -0.0007(17)
C5 0.038(2) 0.040(2) 0.041(2) 0.0067(18) 0.0132(18) 0.0048(18)
C6 0.048(3) 0.044(2) 0.046(2) 0.0102(19) 0.016(2) 0.013(2)
C7 0.035(2) 0.044(2) 0.034(2) 0.0050(17) 0.0115(17) -0.0012(18)
C8 0.044(2) 0.044(2) 0.036(2) -0.0020(18) 0.0178(18) -0.0046(19)
C9 0.045(2) 0.036(2) 0.043(2) 0.0006(18) 0.0176(19) -0.0036(19)
C10 0.036(2) 0.036(2) 0.039(2) 0.0074(17) 0.0116(17) 0.0006(17)
C11 0.062(3) 0.043(2) 0.043(2) -0.0020(19) 0.011(2) 0.001(2)
C12 0.057(3) 0.060(3) 0.060(3) -0.006(2) 0.004(2) -0.009(3)
C13 0.101(5) 0.067(4) 0.068(4) -0.006(3) -0.019(3) -0.024(3)
C14 0.053(3) 0.041(2) 0.051(3) -0.0010(19) 0.012(2) -0.001(2)
C15 0.065(3) 0.049(3) 0.081(4) -0.002(3) 0.025(3) 0.009(3)
C16 0.109(5) 0.067(4) 0.077(4) -0.007(3) 0.036(4) 0.027(3)
Br1 0.0486(3) 0.0776(4) 0.0421(3) 0.0049(2) -0.0006(2) -0.0008(2)
Br2 0.0848(4) 0.0637(3) 0.0679(3) 0.0218(3) 0.0145(3) 0.0297(3)
Br3 0.0671(3) 0.0402(2) 0.0598(3) -0.0014(2) 0.0154(2) 0.0021(2)
S1 0.0465(6) 0.0433(6) 0.0467(6) 0.0097(5) 0.0081(5) 0.0058(5)
S2 0.0494(7) 0.0568(7) 0.0375(6) 0.0059(5) 0.0066(5) 0.0059(6)

loop_
_atom_type_symbol
_atom_type_description
_atom_type_scat_dispersion_real
_atom_type_scat_dispersion_imag
_atom_type_scat_source
C C 0.0033 0.0016 'International Tables Vol C Tables 4.2.6.8 and 6.1.1.4'
H H 0.0000 0.0000 'International Tables Vol C Tables 4.2.6.8 and 6.1.1.4'
Br Br -0.2901 2.4595 'International Tables Vol C Tables 4.2.6.8 and 6.1.1.4'
S S 0.1246 0.1234 'International Tables Vol C Tables 4.2.6.8 and 6.1.1.4'

loop_
_geom_angle_atom_site_label_1
_geom_angle_atom_site_label_2
_geom_angle_atom_site_label_3
_geom_angle
C2 C1 S1 114.8(3)
C2 C1 Br1 126.2(3)
S1 C1 Br1 119.0(2)
C1 C2 C3 111.9(4)
C1 C2 H2 124.0
C3 C2 H2 124.0
C10 C3 C4 116.7(4)
C10 C3 C2 112.3(3)
C4 C3 C2 131.0(4)
C7 C4 C3 117.0(3)
C7 C4 C5 111.6(3)
C3 C4 C5 131.3(4)
C6 C5 C4 111.8(4)
C6 C5 Br3 122.7(3)
C4 C5 Br3 125.5(3)
C5 C6 S2 114.5(3)
C5 C6 Br2 126.3(3)
S2 C6 Br2 119.2(2)
C8 C7 C4 125.4(4)
C8 C7 S2 123.3(3)
C4 C7 S2 111.3(3)
C9 C8 C7 117.8(4)
C9 C8 C11 122.3(4)
C7 C8 C11 119.9(4)
C8 C9 C10 117.5(4)
C8 C9 C14 122.2(4)
C10 C9 C14 120.2(4)
C3 C10 C9 125.5(4)
C3 C10 S1 110.8(3)
C9 C10 S1 123.7(3)
C8 C11 C12 113.1(4)
C8 C11 H11A 108.9
C12 C11 H11A 108.9
C8 C11 H11B 108.9
C12 C11 H11B 108.9
H11A C11 H11B 107.8
C11 C12 C13 112.6(4)
C11 C12 H12A 109.1
C13 C12 H12A 109.1
C11 C12 H12B 109.1
C13 C12 H12B 109.1
H12A C12 H12B 107.8
C12 C13 H13A 109.5
C12 C13 H13B 109.5
H13A C13 H13B 109.5
C12 C13 H13C 109.5
H13A C13 H13C 109.5
H13B C13 H13C 109.5
C9 C14 C15 111.7(4)
C9 C14 H14A 109.3
C15 C14 H14A 109.3
C9 C14 H14B 109.3
C15 C14 H14B 109.3
H14A C14 H14B 107.9
C16 C15 C14 113.3(4)
C16 C15 H15A 108.9
C14 C15 H15A 108.9
C16 C15 H15B 108.9
C14 C15 H15B 108.9
H15A C15 H15B 107.7
C15 C16 H16A 109.5
C15 C16 H16B 109.5
H16A C16 H16B 109.5
C15 C16 H16C 109.5
H16A C16 H16C 109.5
H16B C16 H16C 109.5
C1 S1 C10 90.22(19)
C6 S2 C7 90.9(2)

loop_
_geom_bond_atom_site_label_1
_geom_bond_atom_site_label_2
_geom_bond_distance
C1 C2 1.335(5)
C1 S1 1.714(4)
C1 Br1 1.884(4)
C2 C3 1.423(5)
C2 H2 0.9300
C3 C10 1.398(5)
C3 C4 1.423(5)
C4 C7 1.401(5)
C4 C5 1.436(5)
C5 C6 1.350(5)
C5 Br3 1.869(4)
C6 S2 1.704(5)
C6 Br2 1.865(4)
C7 C8 1.396(6)
C7 S2 1.738(4)
C8 C9 1.389(5)
C8 C11 1.510(6)
C9 C10 1.406(5)
C9 C14 1.508(6)
C10 S1 1.746(4)
C11 C12 1.521(6)
C11 H11A 0.9700
C11 H11B 0.9700
C12 C13 1.517(6)
C12 H12A 0.9700
C12 H12B 0.9700
C13 H13A 0.9600
C13 H13B 0.9600
C13 H13C 0.9600
C14 C15 1.532(6)
C14 H14A 0.9700
C14 H14B 0.9700
C15 C16 1.504(7)
C15 H15A 0.9700
C15 H15B 0.9700
C16 H16A 0.9600
C16 H16B 0.9600
C16 H16C 0.9600
